data_8100808
loop_
_publ_author_name
'Schwarz, Ulrich'

_publ_section_title
;
Crystal structure of indium monosulfide, InS, at 7.9 GPa
;
_journal_issue 4
_journal_name_full 'Zeitschrift f\"ur Kristallographie - New Crystal Structures'
_journal_page_first 470
_journal_page_last 470
_journal_volume 217
_journal_year 2002
_chemical_formula_analytical InS
_chemical_formula_moiety InS
_chemical_formula_structural InS
_chemical_formula_sum 'In S'
_chemical_formula_weight 146.89
_chemical_name_common 'Indium(II) sulfide'
_chemical_name_structure_type 'Indium sulfide'
_space_group_IT_number 14
_space_group_name_Hall '-P 2yn'
_space_group_name_H-M_alt 'P 1 21/n 1'
_symmetry_cell_setting monoclinic
_symmetry_space_group_name_H-M 'P 1 21/n 1'
_cell_angle_alpha 90.000
_cell_angle_beta 90.880(7)
_cell_angle_gamma 90.000
_cell_formula_units_Z 4
_cell_length_a 3.8630(8)
_cell_length_b 10.7668(9)
_cell_length_c 3.8554(7)
_cell_measurement_temperature 295(2)
_cell_volume 160.33(8)
_pd_proc_ls_prof_R_factor 0.062
_pd_proc_ls_prof_wR_factor 0.120
_cod_original_sg_symbol_H-M 'P 21/n'
_cod_database_code 8100808

loop_
_space_group_symop_id
_space_group_symop_operation_xyz
1 x,y,z
2 -x+1/2,y+1/2,-z+1/2
3 -x,-y,-z
4 x+1/2,-y+1/2,z+1/2

loop_
_atom_site_label
_atom_site_type_symbol
_atom_site_fract_x
_atom_site_fract_y
_atom_site_fract_z
_atom_site_occupancy
_atom_site_symmetry_multiplicity
_atom_site_Wyckoff_symbol
_atom_site_attached_hydrogens
_atom_site_calc_flag
_atom_site_thermal_displace_type
_atom_site_U_iso_or_equiv
In In 0.055(2) 0.1191(4) -.038(2) 1.0 4 e 0 d Uiso 0.0143(3)
S S 0.019(5) 0.359(1) -.001(6) 1.0 4 e 0 d Uiso 0.0139(5)
